data_4316656
loop_
_publ_author_name
'Pierre Thu\'ery'

_publ_section_title
;
 Second-Sphere Tethering of Rare-Earth Ions to Cucurbit[6]uril by
 Iminodiacetic Acid Involving Carboxylic Group Encapsulation
;
_journal_name_full 'Inorganic Chemistry'
_journal_page_first 9078
_journal_page_last 9085
_journal_paper_doi 10.1021/ic101396a
_journal_volume 49
_journal_year 2010
_chemical_formula_sum 'C43 H72 Eu N27 O35'
_chemical_formula_weight 1679.24
_space_group_IT_number 14
_symmetry_cell_setting monoclinic
_symmetry_space_group_name_Hall '-P 2ybc'
_symmetry_space_group_name_H-M 'P 1 21/c 1'
_atom_sites_solution_hydrogens geom
_atom_sites_solution_primary direct
_atom_sites_solution_secondary difmap
_audit_creation_method SHELXL-97
_cell_angle_alpha 90.00
_cell_angle_beta 101.429(2)
_cell_angle_gamma 90.00
_cell_formula_units_Z 4
_cell_length_a 13.7030(4)
_cell_length_b 19.3079(3)
_cell_length_c 24.6247(8)
_cell_measurement_reflns_used 153510
_cell_measurement_temperature 150(2)
_cell_measurement_theta_max 25.68
_cell_measurement_theta_min 2.93
_cell_volume 6385.9(3)
_computing_cell_refinement 'HKL2000 (Otwinowski & Minor, 1997)'
_computing_data_collection 'COLLECT (Nonius, 1998)'
_computing_data_reduction 'HKL2000 (Otwinowski & Minor, 1997)'
_computing_molecular_graphics 'SHELXTL (Sheldrick, 2008)'
_computing_publication_material 'SHELXTL (Sheldrick, 2008); PLATON (Spek, 2003)'
_computing_structure_refinement 'SHELXL-97 (Sheldrick, 2008)'
_computing_structure_solution 'SHELXS-97 (Sheldrick, 2008)'
_diffrn_ambient_temperature 150(2)
_diffrn_measured_fraction_theta_full 0.987
_diffrn_measured_fraction_theta_max 0.987
_diffrn_measurement_device_type 'Nonius Kappa-CCD area-detector diffractometer'
_diffrn_measurement_method 'two \f and four \w scans with 2\% steps (483 frames)'
_diffrn_radiation_monochromator graphite
_diffrn_radiation_source 'fine-focus sealed tube'
_diffrn_radiation_type MoK\a
_diffrn_radiation_wavelength 0.71073
_diffrn_reflns_av_R_equivalents 0.0708
_diffrn_reflns_av_sigmaI/netI 0.0684
_diffrn_reflns_limit_h_max 16
_diffrn_reflns_limit_h_min -16
_diffrn_reflns_limit_k_max 23
_diffrn_reflns_limit_k_min -22
_diffrn_reflns_limit_l_max 29
_diffrn_reflns_limit_l_min -30
_diffrn_reflns_number 153510
_diffrn_reflns_theta_full 25.68
_diffrn_reflns_theta_max 25.68
_diffrn_reflns_theta_min 2.93
_diffrn_standards_decay_% 0
_diffrn_standards_interval_time 0
_diffrn_standards_number 0
_exptl_absorpt_coefficient_mu 1.103
_exptl_absorpt_correction_T_max 0.838
_exptl_absorpt_correction_T_min 0.631
_exptl_absorpt_correction_type multi-scan
_exptl_absorpt_process_details 'SCALEPACK (Otwinowski & Minor, 1997)'
_exptl_crystal_colour colourless
_exptl_crystal_density_diffrn 1.747
_exptl_crystal_density_method 'not measured'
_exptl_crystal_description parallelepiped
_exptl_crystal_F_000 3448
_exptl_crystal_size_max 0.22
_exptl_crystal_size_mid 0.18
_exptl_crystal_size_min 0.16
_refine_diff_density_max 2.201
_refine_diff_density_min -1.585
_refine_diff_density_rms 0.182
_refine_ls_extinction_method none
_refine_ls_goodness_of_fit_ref 1.133
_refine_ls_hydrogen_treatment constr
_refine_ls_matrix_type full
_refine_ls_number_parameters 979
_refine_ls_number_reflns 11955
_refine_ls_number_restraints 144
_refine_ls_restrained_S_all 1.150
_refine_ls_R_factor_all 0.1136
_refine_ls_R_factor_gt 0.1058
_refine_ls_shift/su_max 0.003
_refine_ls_shift/su_mean 0.000
_refine_ls_structure_factor_coef Fsqd
_refine_ls_weighting_details 'calc w=1/[\s^2^(Fo^2^)+(0.1195P)^2^+66.0935P] where P=(Fo^2^+2Fc^2^)/3'
_refine_ls_weighting_scheme calc
_refine_ls_wR_factor_gt 0.2795
_refine_ls_wR_factor_ref 0.2848
_reflns_number_gt 10808
_reflns_number_total 11974
_reflns_threshold_expression >2sigma(I)
_cod_data_source_file ic101396a_si_001_11.cif
_cod_data_source_block 11
_cod_original_sg_symbol_H-M 'P 21/c'
_cod_database_code 4316656

loop_
_symmetry_equiv_pos_as_xyz
'x, y, z'
'-x, y+1/2, -z+1/2'
'-x, -y, -z'
'x, -y-1/2, z-1/2'

loop_
_atom_site_label
_atom_site_type_symbol
_atom_site_fract_x
_atom_site_fract_y
_atom_site_fract_z
_atom_site_U_iso_or_equiv
_atom_site_adp_type
_atom_site_occupancy
_atom_site_symmetry_multiplicity
_atom_site_calc_flag
_atom_site_refinement_flags
_atom_site_disorder_assembly
_atom_site_disorder_group
Eu Eu 0.19507(3) 0.00678(3) 0.66300(2) 0.0415(2) Uani 1 1 d . . .
O1 O 0.0858(5) -0.0271(5) 0.7279(3) 0.059(2) Uani 1 1 d . . .
O2 O 0.1731(7) -0.0682(6) 0.8052(4) 0.072(3) Uani 1 1 d . . .
O3 O 0.0234(5) 0.0477(4) 0.6368(3) 0.0484(18) Uani 1 1 d . . .
O4 O -0.4112(4) 0.1335(3) 0.6050(3) 0.0348(13) Uani 1 1 d . . .
O5 O 0.0380(5) 0.1400(4) 0.7601(3) 0.0534(19) Uani 1 1 d . . .
O6 O -0.3827(4) 0.2524(3) 0.7015(3) 0.0381(14) Uani 1 1 d . . .
O7 O 0.0108(5) 0.0818(4) 0.8942(4) 0.064(2) Uani 1 1 d . . .
O8 O -0.4250(4) 0.1812(4) 0.8294(3) 0.0425(15) Uani 1 1 d . . .
O9 O -0.0668(5) -0.0836(4) 0.9132(4) 0.0538(19) Uani 1 1 d . . .
O10 O -0.4964(5) 0.0090(4) 0.8384(3) 0.0464(17) Uani 1 1 d . . .
O11 O -0.1042(5) -0.1868(6) 0.7925(3) 0.070(3) Uani 1 1 d . . .
O12 O -0.5335(4) -0.0975(4) 0.7312(3) 0.0428(16) Uani 1 1 d . . .
O13 O -0.0675(5) -0.1215(4) 0.6617(5) 0.074(3) Uani 1 1 d . . .
O14 O -0.4983(4) -0.0318(4) 0.6094(3) 0.0386(14) Uani 1 1 d . . .
O15 O 0.1101(8) -0.0284(4) 0.5616(4) 0.086(2) Uani 1 1 d DU . .
O16 O 0.1130(6) -0.1042(5) 0.6228(3) 0.0674(18) Uani 1 1 d DU . .
O17 O 0.0656(7) -0.1312(5) 0.5342(4) 0.083(2) Uani 1 1 d DU . .
O18 O 0.2798(6) -0.0690(6) 0.7343(3) 0.073(3) Uani 1 1 d . . .
H18A H 0.2703 -0.0656 0.7700 0.087 Uiso 1 1 d R . .
H18B H 0.3464 -0.0758 0.7435 0.087 Uiso 1 1 d R . .
O19 O 0.2062(6) 0.0988(5) 0.7285(4) 0.072(3) Uani 1 1 d . . .
H19A H 0.1451 0.1011 0.7368 0.086 Uiso 1 1 d R . .
H19B H 0.2383 0.1049 0.7620 0.086 Uiso 1 1 d R . .
O20 O 0.2081(12) 0.1008(9) 0.6036(7) 0.141(5) Uani 1 1 d U . .
H20A H 0.2532 0.1286 0.6072 0.169 Uiso 1 1 d R . .
H20B H 0.1567 0.1110 0.5678 0.169 Uiso 1 1 d R . .
O21 O 0.3038(5) -0.0586(4) 0.6140(3) 0.0499(18) Uani 1 1 d . . .
H21A H 0.3659 -0.0487 0.6197 0.060 Uiso 1 1 d R . .
H21B H 0.3040 -0.0987 0.5977 0.060 Uiso 1 1 d R . .
O22 O 0.3702(7) 0.0399(6) 0.6890(5) 0.084(3) Uani 1 1 d U . .
H22A H 0.3951 0.0697 0.6688 0.101 Uiso 1 1 d R . .
H22B H 0.3922 0.0616 0.7249 0.101 Uiso 1 1 d R . .
O23 O 0.2896(7) -0.1826(5) 0.5562(4) 0.064(2) Uani 1 1 d . . .
O24 O 0.3541(8) -0.2621(5) 0.5156(4) 0.076(3) Uani 1 1 d . . .
O25 O 0.4297(6) -0.1627(5) 0.5293(3) 0.063(2) Uani 1 1 d . . .
O26 O 0.3099(10) 0.0278(10) 0.8333(6) 0.118(4) Uani 0.50 1 d PU . .
O27 O 0.2426(10) -0.0665(8) 0.9172(5) 0.105(4) Uani 1 1 d U . .
O28 O 0.3430(6) 0.1066(5) 0.8232(4) 0.065(2) Uani 0.50 1 d PU . .
O29 O 0.3852(9) 0.1110(9) 0.5690(5) 0.117(4) Uani 1 1 d U . .
O30 O 0.5005(7) 0.1390(7) 0.7210(4) 0.091(3) Uani 1 1 d . . .
O31 O 0.2167(12) 0.0831(10) 0.9077(8) 0.067(4) Uani 1 1 d U . .
O32 O 0.0892(8) -0.1760(6) 0.9398(4) 0.084(3) Uani 1 1 d U . .
O33 O -0.0355(18) -0.2656(14) 0.5169(10) 0.098(7) Uani 0.50 1 d P . .
O34 O 0.0798(11) 0.1844(7) 0.5435(6) 0.052(4) Uani 0.50 1 d P . .
O35 O 0.556(2) -0.2626(16) 0.4734(11) 0.112(8) Uani 1 1 d U . .
O36 O 0.239(2) 0.2106(14) 0.9658(11) 0.105(7) Uani 0.50 1 d PU . .
O37 O 0.4364(14) -0.0971(12) 0.9484(7) 0.069(5) Uani 0.50 1 d PU . .
O38 O 0.5562(14) -0.0285(13) 1.0254(9) 0.079(5) Uani 0.50 1 d PU . .
O39 O 0.5337(19) 0.0463(17) 1.0308(11) 0.105(7) Uani 0.50 1 d PU . .
N2 N -0.1280(5) 0.0366(4) 0.5768(4) 0.043(2) Uani 1 1 d . . .
N3 N -0.0830(5) 0.1382(4) 0.6117(3) 0.0335(16) Uani 1 1 d . . .
N4 N -0.2562(5) 0.1751(4) 0.5977(3) 0.0295(14) Uani 1 1 d . . .
N5 N -0.3014(5) 0.0698(4) 0.5647(3) 0.0270(14) Uani 1 1 d . . .
N6 N -0.0677(5) 0.2066(4) 0.6953(3) 0.0381(17) Uani 1 1 d . . .
N7 N -0.0613(5) 0.2248(4) 0.7851(3) 0.0332(16) Uani 1 1 d . . .
N8 N -0.2322(5) 0.2652(4) 0.7624(3) 0.0362(17) Uani 1 1 d . . .
N9 N -0.2330(5) 0.2593(4) 0.6726(3) 0.0313(15) Uani 1 1 d . . .
N10 N -0.0927(5) 0.1775(4) 0.8717(3) 0.0336(16) Uani 1 1 d . . .
N11 N -0.1331(6) 0.0981(4) 0.9286(4) 0.045(2) Uani 1 1 d . . .
N12 N -0.3062(5) 0.1336(4) 0.8987(3) 0.0334(16) Uani 1 1 d . . .
N13 N -0.2621(5) 0.2205(4) 0.8484(3) 0.0337(16) Uani 1 1 d . . .
N14 N -0.1886(5) -0.0196(4) 0.9387(4) 0.0391(18) Uani 1 1 d . . .
N15 N -0.2295(5) -0.1225(4) 0.9022(3) 0.0376(17) Uani 1 1 d . . .
N16 N -0.4023(5) -0.0853(4) 0.8753(3) 0.0353(16) Uani 1 1 d . . .
N17 N -0.3622(5) 0.0179(4) 0.9112(4) 0.0388(17) Uani 1 1 d . . .
N18 N -0.2523(6) -0.1979(5) 0.8215(3) 0.046(2) Uani 1 1 d . . .
N19 N -0.2517(6) -0.2089(5) 0.7315(3) 0.047(2) Uani 1 1 d . . .
N20 N -0.4281(5) -0.1794(5) 0.7086(3) 0.0384(17) Uani 1 1 d . . .
N21 N -0.4260(5) -0.1615(4) 0.7965(3) 0.0345(16) Uani 1 1 d . . .
N22 N -0.2259(5) -0.1661(4) 0.6427(3) 0.0384(17) Uani 1 1 d . . .
N23 N -0.1894(5) -0.0786(4) 0.5908(5) 0.055(3) Uani 1 1 d . . .
N24 N -0.3638(5) -0.0464(4) 0.5680(3) 0.0296(14) Uani 1 1 d . . .
N25 N -0.3991(5) -0.1300(4) 0.6227(3) 0.0337(16) Uani 1 1 d . . .
N26 N 0.0966(11) -0.0907(5) 0.5729(4) 0.088(4) Uani 1 1 d DU . .
N27 N 0.3566(8) -0.2015(5) 0.5345(3) 0.052(2) Uani 1 1 d . . .
C1 C 0.0951(8) -0.0411(6) 0.7773(5) 0.051(3) Uani 1 1 d . . .
C2 C 0.0100(11) -0.0333(9) 0.8079(6) 0.076(4) Uani 1 1 d U . .
H2A H -0.0002 -0.0781 0.8237 0.091 Uiso 1 1 calc R . .
H2B H 0.0324 -0.0021 0.8388 0.091 Uiso 1 1 calc R . .
N1 N -0.1012(6) 0.0050(6) 0.7220(4) 0.087(4) Uani 1 1 d GU . .
C3 C -0.0890(6) -0.0082(5) 0.7784(4) 0.059(3) Uani 1 1 d G . .
C4 C -0.1676(8) 0.0025(7) 0.8055(3) 0.114(6) Uani 1 1 d GU . .
H4 H -0.1594 -0.0063 0.8432 0.137 Uiso 1 1 calc R . .
C5 C -0.2586(7) 0.0264(7) 0.7760(4) 0.100(5) Uani 1 1 d GU . .
H5 H -0.3112 0.0336 0.7941 0.120 Uiso 1 1 calc R . .
C6 C -0.2708(6) 0.0396(7) 0.7196(4) 0.075(4) Uani 1 1 d G . .
H6 H -0.3317 0.0555 0.6999 0.089 Uiso 1 1 calc R . .
C7 C -0.1922(7) 0.0288(7) 0.6926(3) 0.121(7) Uani 1 1 d GU . .
H7 H -0.2004 0.0376 0.6548 0.145 Uiso 1 1 calc R . .
C8 C -0.0559(6) 0.0730(5) 0.6106(4) 0.0333(19) Uani 1 1 d . . .
C9 C -0.2059(6) 0.0825(4) 0.5481(4) 0.0310(17) Uani 1 1 d . . .
H9 H -0.2117 0.0811 0.5078 0.037 Uiso 1 1 calc R . .
C10 C -0.1739(6) 0.1548(4) 0.5726(3) 0.0284(17) Uani 1 1 d . . .
H10 H -0.1625 0.1877 0.5442 0.034 Uiso 1 1 calc R . .
C11 C -0.3313(6) 0.1277(4) 0.5903(3) 0.0284(17) Uani 1 1 d . . .
C12 C -0.0252(6) 0.1899(6) 0.6474(4) 0.041(2) Uani 1 1 d . . .
H12A H 0.0421 0.1727 0.6599 0.049 Uiso 1 1 calc R . .
H12B H -0.0212 0.2318 0.6262 0.049 Uiso 1 1 calc R . .
C13 C -0.2711(6) 0.2463(4) 0.6142(3) 0.0281(16) Uani 1 1 d . . .
H13A H -0.2385 0.2774 0.5925 0.034 Uiso 1 1 calc R . .
H13B H -0.3418 0.2566 0.6058 0.034 Uiso 1 1 calc R . .
C14 C -0.0238(6) 0.1848(5) 0.7476(4) 0.041(2) Uani 1 1 d . . .
C15 C -0.1296(6) 0.2683(5) 0.6969(4) 0.0318(18) Uani 1 1 d . . .
H15 H -0.1016 0.3090 0.6817 0.038 Uiso 1 1 calc R . .
C16 C -0.1298(6) 0.2774(5) 0.7598(4) 0.0318(18) Uani 1 1 d . . .
H16 H -0.1080 0.3238 0.7731 0.038 Uiso 1 1 calc R . .
C17 C -0.2922(6) 0.2572(4) 0.7114(4) 0.0285(17) Uani 1 1 d . . .
C18 C -0.0265(6) 0.2175(5) 0.8444(4) 0.0316(18) Uani 1 1 d . . .
H18C H 0.0383 0.1953 0.8512 0.038 Uiso 1 1 calc R . .
H18D H -0.0183 0.2632 0.8610 0.038 Uiso 1 1 calc R . .
C19 C -0.2730(6) 0.2781(5) 0.8116(4) 0.0345(19) Uani 1 1 d . . .
H19C H -0.2398 0.3180 0.8310 0.041 Uiso 1 1 calc R . .
H19D H -0.3432 0.2893 0.8005 0.041 Uiso 1 1 calc R . .
C20 C -0.0648(6) 0.1171(5) 0.8977(5) 0.046(2) Uani 1 1 d . . .
C21 C -0.1742(6) 0.2081(5) 0.8910(4) 0.0319(18) Uani 1 1 d . . .
H21 H -0.1534 0.2505 0.9121 0.038 Uiso 1 1 calc R . .
C22 C -0.2068(6) 0.1521(5) 0.9284(4) 0.0351(19) Uani 1 1 d . . .
H22 H -0.2073 0.1695 0.9658 0.042 Uiso 1 1 calc R . .
C23 C -0.3402(6) 0.1794(5) 0.8554(4) 0.0332(18) Uani 1 1 d . . .
C24 C -0.1236(7) 0.0370(5) 0.9623(5) 0.049(3) Uani 1 1 d . . .
H24A H -0.1382 0.0488 0.9982 0.059 Uiso 1 1 calc R . .
H24B H -0.0551 0.0211 0.9683 0.059 Uiso 1 1 calc R . .
C25 C -0.3723(6) 0.0899(5) 0.9226(4) 0.036(2) Uani 1 1 d . . .
H25A H -0.3589 0.0968 0.9624 0.043 Uiso 1 1 calc R . .
H25B H -0.4405 0.1040 0.9083 0.043 Uiso 1 1 calc R . .
C26 C -0.1536(6) -0.0765(5) 0.9175(4) 0.041(2) Uani 1 1 d . . .
C27 C -0.2906(6) -0.0275(5) 0.9450(4) 0.0334(18) Uani 1 1 d . . .
H27 H -0.2960 -0.0254 0.9841 0.040 Uiso 1 1 calc R . .
C28 C -0.3200(6) -0.0999(5) 0.9200(3) 0.0312(18) Uani 1 1 d . . .
H28 H -0.3388 -0.1316 0.9473 0.037 Uiso 1 1 calc R . .
C29 C -0.4284(6) -0.0173(5) 0.8714(4) 0.036(2) Uani 1 1 d . . .
C30 C -0.2153(8) -0.1901(6) 0.8796(4) 0.048(3) Uani 1 1 d . . .
H30A H -0.1446 -0.2004 0.8873 0.058 Uiso 1 1 calc R . .
H30B H -0.2475 -0.2243 0.8990 0.058 Uiso 1 1 calc R . .
C31 C -0.4635(6) -0.1385(5) 0.8444(4) 0.038(2) Uani 1 1 d . . .
H31A H -0.4668 -0.1778 0.8685 0.046 Uiso 1 1 calc R . .
H31B H -0.5305 -0.1208 0.8324 0.046 Uiso 1 1 calc R . .
C32 C -0.1922(7) -0.1962(6) 0.7828(4) 0.049(3) Uani 1 1 d . . .
C33 C -0.3561(7) -0.2178(5) 0.7972(4) 0.040(2) Uani 1 1 d . . .
H33 H -0.3769 -0.2599 0.8140 0.048 Uiso 1 1 calc R . .
C34 C -0.3542(7) -0.2275(5) 0.7352(4) 0.039(2) Uani 1 1 d . . .
H34 H -0.3704 -0.2751 0.7229 0.046 Uiso 1 1 calc R . .
C35 C -0.4687(6) -0.1415(5) 0.7443(4) 0.0333(19) Uani 1 1 d . . .
C36 C -0.2109(8) -0.2204(6) 0.6829(4) 0.046(2) Uani 1 1 d . . .
H36A H -0.1399 -0.2282 0.6944 0.056 Uiso 1 1 calc R . .
H36B H -0.2399 -0.2625 0.6651 0.056 Uiso 1 1 calc R . .
C37 C -0.4620(6) -0.1737(5) 0.6491(4) 0.0348(19) Uani 1 1 d . . .
H37A H -0.4644 -0.2196 0.6329 0.042 Uiso 1 1 calc R . .
H37B H -0.5291 -0.1551 0.6415 0.042 Uiso 1 1 calc R . .
C38 C -0.1534(7) -0.1220(5) 0.6345(5) 0.052(3) Uani 1 1 d . . .
C39 C -0.3161(5) -0.1584(4) 0.6011(3) 0.0289(17) Uani 1 1 d . . .
H39 H -0.3340 -0.2008 0.5797 0.035 Uiso 1 1 calc R . .
C40 C -0.2899(6) -0.0972(4) 0.5646(4) 0.0343(19) Uani 1 1 d . . .
H40 H -0.2932 -0.1120 0.5262 0.041 Uiso 1 1 calc R . .
C41 C -0.4287(6) -0.0663(5) 0.6007(4) 0.0320(18) Uani 1 1 d . . .
C42 C -0.1247(8) -0.0368(6) 0.5636(8) 0.073(4) Uani 1 1 d . . .
H42A H -0.0568 -0.0533 0.5747 0.087 Uiso 1 1 calc R . .
H42B H -0.1444 -0.0427 0.5238 0.087 Uiso 1 1 calc R . .
C43 C -0.3726(6) 0.0191(4) 0.5382(4) 0.0290(17) Uani 1 1 d . . .
H43A H -0.3628 0.0112 0.5008 0.035 Uiso 1 1 calc R . .
H43B H -0.4394 0.0372 0.5358 0.035 Uiso 1 1 calc R . .

loop_
_atom_site_aniso_label
_atom_site_aniso_U_11
_atom_site_aniso_U_22
_atom_site_aniso_U_33
_atom_site_aniso_U_23
_atom_site_aniso_U_13
_atom_site_aniso_U_12
Eu 0.0222(3) 0.0536(3) 0.0478(3) -0.0118(2) 0.00481(19) 0.00516(19)
O1 0.034(4) 0.104(7) 0.040(4) 0.027(4) 0.009(3) 0.016(4)
O2 0.060(5) 0.090(7) 0.062(5) 0.017(5) 0.003(4) 0.021(5)
O3 0.030(3) 0.066(5) 0.051(4) 0.014(4) 0.012(3) 0.013(3)
O4 0.022(3) 0.036(3) 0.046(3) -0.001(3) 0.007(2) 0.000(2)
O5 0.032(3) 0.063(5) 0.059(4) -0.016(4) -0.006(3) 0.018(3)
O6 0.021(3) 0.040(4) 0.051(4) 0.000(3) 0.000(3) 0.006(2)
O7 0.026(3) 0.033(4) 0.136(8) 0.017(4) 0.026(4) 0.007(3)
O8 0.022(3) 0.053(4) 0.050(4) -0.004(3) 0.001(3) -0.001(3)
O9 0.031(4) 0.048(4) 0.084(5) 0.017(4) 0.017(3) 0.016(3)
O10 0.033(3) 0.043(4) 0.060(4) -0.002(3) -0.001(3) 0.009(3)
O11 0.028(4) 0.126(8) 0.054(4) -0.019(5) -0.001(3) 0.036(4)
O12 0.022(3) 0.052(4) 0.052(4) 0.004(3) 0.002(3) 0.013(3)
O13 0.021(3) 0.053(5) 0.137(8) -0.019(5) -0.010(4) 0.009(3)
O14 0.025(3) 0.039(4) 0.053(4) -0.004(3) 0.010(3) 0.002(3)
O15 0.076(4) 0.084(4) 0.100(5) -0.001(4) 0.025(4) -0.006(4)
O16 0.054(4) 0.074(4) 0.081(4) -0.002(4) 0.029(3) -0.008(3)
O17 0.071(4) 0.082(4) 0.102(4) -0.006(4) 0.029(3) -0.006(3)
O18 0.043(4) 0.116(8) 0.057(5) -0.008(5) 0.004(4) 0.039(5)
O19 0.044(4) 0.091(7) 0.072(5) -0.031(5) -0.008(4) 0.030(4)
O20 0.127(8) 0.140(9) 0.159(9) 0.033(8) 0.035(7) -0.031(7)
O21 0.026(3) 0.057(5) 0.069(5) -0.005(4) 0.013(3) 0.003(3)
O22 0.055(5) 0.072(6) 0.127(7) -0.033(5) 0.019(5) -0.010(4)
O23 0.062(5) 0.064(6) 0.062(5) -0.001(4) 0.004(4) -0.008(4)
O24 0.110(8) 0.046(5) 0.072(6) 0.004(4) 0.019(5) -0.011(5)
O25 0.066(5) 0.060(5) 0.059(5) 0.003(4) 0.005(4) -0.024(4)
O26 0.109(8) 0.131(8) 0.118(8) -0.002(7) 0.033(7) 0.008(7)
O27 0.109(7) 0.120(8) 0.082(6) 0.001(6) 0.009(5) 0.021(6)
O28 0.049(4) 0.053(5) 0.083(6) -0.002(4) -0.008(4) 0.005(4)
O29 0.088(7) 0.159(9) 0.105(7) -0.005(7) 0.022(6) -0.001(7)
O30 0.063(6) 0.117(9) 0.088(7) -0.013(6) 0.001(5) -0.037(6)
O31 0.047(7) 0.074(8) 0.081(8) -0.006(7) 0.012(6) 0.005(6)
O32 0.083(6) 0.083(6) 0.076(5) -0.022(5) -0.008(4) 0.044(5)
O33 0.094(10) 0.103(10) 0.096(10) 0.027(8) 0.013(8) 0.008(8)
O34 0.053(8) 0.033(7) 0.057(8) -0.003(6) -0.020(7) 0.015(6)
O35 0.111(8) 0.112(8) 0.112(8) -0.003(3) 0.020(3) 0.004(3)
O36 0.109(10) 0.097(10) 0.104(9) 0.014(7) 0.014(7) -0.016(7)
O37 0.064(8) 0.090(9) 0.061(8) 0.011(7) 0.031(6) 0.009(7)
O38 0.060(8) 0.099(10) 0.088(9) 0.008(8) 0.042(7) -0.010(7)
O39 0.098(10) 0.127(12) 0.106(10) 0.028(9) 0.062(9) 0.003(9)
N2 0.021(3) 0.026(4) 0.081(6) -0.004(4) 0.008(4) 0.001(3)
N3 0.019(3) 0.041(4) 0.037(4) -0.005(3) 0.000(3) 0.002(3)
N4 0.021(3) 0.026(4) 0.040(4) -0.001(3) 0.002(3) 0.001(3)
N5 0.016(3) 0.029(4) 0.035(4) -0.003(3) 0.002(3) -0.003(3)
N6 0.025(3) 0.046(5) 0.042(4) -0.014(3) 0.004(3) 0.004(3)
N7 0.017(3) 0.039(4) 0.041(4) -0.003(3) 0.002(3) 0.001(3)
N8 0.021(3) 0.043(4) 0.043(4) -0.004(3) 0.004(3) 0.006(3)
N9 0.023(3) 0.030(4) 0.038(4) -0.004(3) 0.000(3) 0.003(3)
N10 0.020(3) 0.026(4) 0.055(4) -0.004(3) 0.007(3) -0.001(3)
N11 0.029(4) 0.036(4) 0.066(5) 0.011(4) 0.003(4) -0.003(3)
N12 0.020(3) 0.037(4) 0.043(4) -0.003(3) 0.006(3) -0.005(3)
N13 0.020(3) 0.038(4) 0.041(4) 0.001(3) 0.002(3) 0.001(3)
N14 0.023(4) 0.035(4) 0.061(5) 0.002(4) 0.011(3) -0.004(3)
N15 0.030(4) 0.037(4) 0.046(4) 0.005(3) 0.006(3) 0.010(3)
N16 0.017(3) 0.038(4) 0.049(4) -0.002(3) 0.003(3) -0.002(3)
N17 0.024(4) 0.035(4) 0.055(5) -0.001(4) 0.003(3) -0.002(3)
N18 0.030(4) 0.064(6) 0.038(4) -0.001(4) -0.003(3) 0.016(4)
N19 0.034(4) 0.065(6) 0.042(4) 0.000(4) 0.007(3) 0.022(4)
N20 0.028(4) 0.050(5) 0.036(4) 0.002(3) 0.006(3) 0.006(3)
N21 0.022(3) 0.042(4) 0.039(4) 0.002(3) 0.003(3) 0.004(3)
N22 0.024(3) 0.032(4) 0.057(5) 0.000(3) 0.004(3) 0.006(3)
N23 0.017(3) 0.028(4) 0.116(8) 0.006(5) 0.001(4) -0.001(3)
N24 0.026(3) 0.024(3) 0.038(4) -0.002(3) 0.006(3) 0.002(3)
N25 0.019(3) 0.035(4) 0.048(4) 0.002(3) 0.007(3) -0.002(3)
N26 0.098(7) 0.087(7) 0.083(7) -0.009(6) 0.028(6) -0.017(6)
N27 0.083(7) 0.032(4) 0.032(4) 0.011(3) -0.012(4) -0.011(5)
C1 0.050(6) 0.039(6) 0.060(7) 0.000(5) 0.002(5) -0.001(5)
C2 0.075(7) 0.092(8) 0.069(7) 0.024(6) 0.034(6) 0.021(6)
N1 0.065(6) 0.114(8) 0.082(7) 0.026(6) 0.017(5) 0.007(6)
C3 0.066(8) 0.051(7) 0.065(7) 0.020(5) 0.029(6) 0.013(5)
C4 0.100(9) 0.136(11) 0.113(10) 0.026(8) 0.039(8) 0.030(8)
C5 0.085(8) 0.118(9) 0.102(9) 0.027(8) 0.032(7) 0.002(7)
C6 0.052(7) 0.118(13) 0.058(7) 0.017(8) 0.021(6) 0.009(8)
C7 0.101(9) 0.142(11) 0.121(10) 0.016(9) 0.023(8) 0.016(8)
C8 0.023(4) 0.036(5) 0.043(5) 0.008(4) 0.011(3) 0.006(3)
C9 0.023(4) 0.026(4) 0.043(5) -0.007(4) 0.004(3) -0.003(3)
C10 0.022(4) 0.023(4) 0.037(4) -0.003(3) -0.001(3) -0.001(3)
C11 0.022(4) 0.029(4) 0.031(4) 0.000(3) -0.001(3) 0.002(3)
C12 0.020(4) 0.052(6) 0.049(5) -0.018(4) 0.002(4) -0.004(4)
C13 0.026(4) 0.023(4) 0.034(4) -0.002(3) 0.003(3) 0.003(3)
C14 0.015(4) 0.050(6) 0.055(6) -0.019(5) 0.000(4) -0.002(4)
C15 0.022(4) 0.033(4) 0.038(4) -0.003(4) 0.001(3) -0.003(3)
C16 0.025(4) 0.030(4) 0.041(5) -0.009(4) 0.008(3) -0.008(3)
C17 0.023(4) 0.020(4) 0.042(5) 0.002(3) 0.005(3) 0.001(3)
C18 0.017(3) 0.035(5) 0.041(5) 0.000(4) 0.001(3) -0.005(3)
C19 0.026(4) 0.040(5) 0.039(5) 0.000(4) 0.009(3) 0.011(4)
C20 0.023(4) 0.030(5) 0.085(7) 0.003(5) 0.007(4) -0.006(4)
C21 0.019(4) 0.035(5) 0.039(4) -0.002(4) -0.001(3) -0.002(3)
C22 0.027(4) 0.035(5) 0.041(5) -0.001(4) 0.000(3) 0.000(4)
C23 0.022(4) 0.037(5) 0.041(5) -0.009(4) 0.008(3) -0.001(3)
C24 0.025(4) 0.040(5) 0.072(7) 0.018(5) -0.013(4) -0.008(4)
C25 0.021(4) 0.037(5) 0.052(5) -0.007(4) 0.012(4) -0.001(3)
C26 0.027(4) 0.035(5) 0.061(6) 0.018(4) 0.009(4) 0.005(4)
C27 0.022(4) 0.037(5) 0.041(5) 0.004(4) 0.007(3) -0.004(3)
C28 0.021(4) 0.042(5) 0.032(4) 0.002(4) 0.007(3) -0.002(3)
C29 0.019(4) 0.040(5) 0.051(5) -0.002(4) 0.012(4) 0.002(3)
C30 0.041(5) 0.060(7) 0.039(5) -0.001(5) -0.005(4) 0.027(5)
C31 0.029(4) 0.047(6) 0.042(5) -0.007(4) 0.012(4) -0.006(4)
C32 0.036(5) 0.063(7) 0.044(5) -0.011(5) -0.006(4) 0.026(5)
C33 0.033(5) 0.045(5) 0.041(5) 0.002(4) 0.006(4) 0.007(4)
C34 0.036(5) 0.042(5) 0.036(5) 0.002(4) 0.002(4) 0.012(4)
C35 0.016(4) 0.037(5) 0.046(5) 0.000(4) 0.006(3) -0.007(3)
C36 0.042(5) 0.053(6) 0.046(5) -0.004(5) 0.012(4) 0.020(5)
C37 0.018(4) 0.048(5) 0.037(4) 0.003(4) 0.003(3) -0.005(4)
C38 0.021(4) 0.028(5) 0.101(9) -0.011(5) -0.001(5) 0.000(4)
C39 0.015(3) 0.031(4) 0.039(4) -0.001(3) 0.003(3) 0.001(3)
C40 0.022(4) 0.024(4) 0.059(5) -0.004(4) 0.014(4) -0.002(3)
C41 0.016(4) 0.041(5) 0.038(4) 0.001(4) 0.003(3) -0.003(3)
C42 0.031(5) 0.027(5) 0.169(14) -0.003(7) 0.044(7) -0.001(4)
C43 0.023(4) 0.023(4) 0.037(4) 0.001(3) -0.002(3) -0.002(3)

loop_
_atom_type_symbol
_atom_type_description
_atom_type_scat_dispersion_real
_atom_type_scat_dispersion_imag
_atom_type_scat_source
C C 0.0033 0.0016 'International Tables Vol C Tables 4.2.6.8 and 6.1.1.4'
H H 0.0000 0.0000 'International Tables Vol C Tables 4.2.6.8 and 6.1.1.4'
N N 0.0061 0.0033 'International Tables Vol C Tables 4.2.6.8 and 6.1.1.4'
O O 0.0106 0.0060 'International Tables Vol C Tables 4.2.6.8 and 6.1.1.4'
Eu Eu -0.1578 3.6682 'International Tables Vol C Tables 4.2.6.8 and 6.1.1.4'

loop_
_geom_angle_atom_site_label_1
_geom_angle_atom_site_label_2
_geom_angle_atom_site_label_3
_geom_angle
_geom_angle_site_symmetry_1
_geom_angle_site_symmetry_3
_geom_angle_publ_flag
O20 Eu O19 81.0(5) . . ?
O20 Eu O18 146.8(5) . . ?
O19 Eu O18 90.1(3) . . ?
O20 Eu O3 77.0(4) . . ?
O19 Eu O3 82.3(3) . . ?
O18 Eu O3 133.7(3) . . ?
O20 Eu O22 76.7(5) . . ?
O19 Eu O22 72.5(3) . . ?
O18 Eu O22 70.1(4) . . ?
O3 Eu O22 146.0(3) . . ?
O20 Eu O21 87.9(5) . . ?
O19 Eu O21 139.1(3) . . ?
O18 Eu O21 78.0(3) . . ?
O3 Eu O21 133.3(2) . . ?
O22 Eu O21 66.5(3) . . ?
O20 Eu O1 136.9(5) . . ?
O19 Eu O1 74.1(4) . . ?
O18 Eu O1 68.6(3) . . ?
O3 Eu O1 65.4(2) . . ?
O22 Eu O1 125.9(3) . . ?
O21 Eu O1 133.2(3) . . ?
O20 Eu O16 119.4(5) . . ?
O19 Eu O16 149.3(3) . . ?
O18 Eu O16 83.3(3) . . ?
O3 Eu O16 80.8(3) . . ?
O22 Eu O16 131.5(3) . . ?
O21 Eu O16 68.7(3) . . ?
O1 Eu O16 75.6(3) . . ?
O20 Eu O15 71.6(5) . . ?
O19 Eu O15 142.5(3) . . ?
O18 Eu O15 126.6(3) . . ?
O3 Eu O15 67.1(3) . . ?
O22 Eu O15 123.0(4) . . ?
O21 Eu O15 66.2(3) . . ?
O1 Eu O15 109.5(3) . . ?
O16 Eu O15 47.9(2) . . ?
C1 O1 Eu 137.6(7) . . ?
C8 O3 Eu 163.1(6) . . ?
N26 O15 Eu 95.4(6) . . ?
N26 O16 Eu 101.0(6) . . ?
Eu O18 H18A 121.2 . . ?
Eu O18 H18B 126.2 . . ?
H18A O18 H18B 95.6 . . ?
Eu O19 H19A 104.7 . . ?
Eu O19 H19B 134.5 . . ?
H19A O19 H19B 95.6 . . ?
Eu O20 H20A 126.3 . . ?
Eu O20 H20B 123.6 . . ?
H20A O20 H20B 110.0 . . ?
Eu O21 H21A 119.1 . . ?
Eu O21 H21B 138.0 . . ?
H21A O21 H21B 100.4 . . ?
Eu O22 H22A 119.9 . . ?
Eu O22 H22B 117.7 . . ?
H22A O22 H22B 98.5 . . ?
C8 N2 C42 126.2(8) . . ?
C8 N2 C9 111.0(7) . . ?
C42 N2 C9 122.3(9) . . ?
C8 N3 C10 114.0(7) . . ?
C8 N3 C12 123.1(7) . . ?
C10 N3 C12 122.9(7) . . ?
C11 N4 C10 113.2(7) . . ?
C11 N4 C13 121.8(7) . . ?
C10 N4 C13 122.6(7) . . ?
C11 N5 C43 121.3(6) . . ?
C11 N5 C9 110.7(6) . . ?
C43 N5 C9 123.2(7) . . ?
C14 N6 C12 121.5(8) . . ?
C14 N6 C15 111.7(7) . . ?
C12 N6 C15 122.0(8) . . ?
C14 N7 C16 113.9(7) . . ?
C14 N7 C18 121.9(7) . . ?
C16 N7 C18 124.0(7) . . ?
C17 N8 C16 113.2(7) . . ?
C17 N8 C19 121.7(7) . . ?
C16 N8 C19 123.2(7) . . ?
C17 N9 C15 112.7(7) . . ?
C17 N9 C13 122.5(7) . . ?
C15 N9 C13 124.4(7) . . ?
C20 N10 C21 111.6(8) . . ?
C20 N10 C18 122.3(7) . . ?
C21 N10 C18 122.4(7) . . ?
C20 N11 C24 123.3(9) . . ?
C20 N11 C22 111.0(8) . . ?
C24 N11 C22 125.2(9) . . ?
C23 N12 C25 122.7(7) . . ?
C23 N12 C22 111.5(7) . . ?
C25 N12 C22 122.4(7) . . ?
C23 N13 C19 123.1(7) . . ?
C23 N13 C21 111.7(7) . . ?
C19 N13 C21 123.8(7) . . ?
C26 N14 C27 112.5(8) . . ?
C26 N14 C24 122.1(8) . . ?
C27 N14 C24 124.3(9) . . ?
C26 N15 C30 122.7(8) . . ?
C26 N15 C28 111.7(8) . . ?
C30 N15 C28 124.8(8) . . ?
C29 N16 C28 113.5(7) . . ?
C29 N16 C31 122.2(8) . . ?
C28 N16 C31 123.3(8) . . ?
C29 N17 C25 123.0(8) . . ?
C29 N17 C27 112.6(8) . . ?
C25 N17 C27 123.9(8) . . ?
C32 N18 C30 123.3(8) . . ?
C32 N18 C33 112.6(8) . . ?
C30 N18 C33 123.6(9) . . ?
C32 N19 C36 122.3(8) . . ?
C32 N19 C34 112.5(8) . . ?
C36 N19 C34 123.3(8) . . ?
C35 N20 C34 113.6(7) . . ?
C35 N20 C37 121.8(8) . . ?
C34 N20 C37 124.5(8) . . ?
C35 N21 C31 121.9(7) . . ?
C35 N21 C33 112.6(7) . . ?
C31 N21 C33 124.2(8) . . ?
C38 N22 C36 123.8(8) . . ?
C38 N22 C39 112.3(8) . . ?
C36 N22 C39 123.4(8) . . ?
C38 N23 C40 111.1(8) . . ?
C38 N23 C42 122.7(9) . . ?
C40 N23 C42 123.1(11) . . ?
C41 N24 C40 113.2(7) . . ?
C41 N24 C43 122.8(7) . . ?
C40 N24 C43 124.0(7) . . ?
C41 N25 C37 123.0(7) . . ?
C41 N25 C39 112.6(7) . . ?
C37 N25 C39 121.5(7) . . ?
O16 N26 O17 126.8(9) . . ?
O16 N26 O15 114.7(8) . . ?
O17 N26 O15 118.4(8) . . ?
O16 N26 Eu 55.4(5) . . ?
O17 N26 Eu 173.3(10) . . ?
O15 N26 Eu 60.1(5) . . ?
O23 N27 O24 118.6(11) . . ?
O23 N27 O25 123.2(10) . . ?
O24 N27 O25 118.2(12) . . ?
O1 C1 O2 122.8(11) . . ?
O1 C1 C2 122.2(10) . . ?
O2 C1 C2 114.8(11) . . ?
C3 C2 C1 120.4(10) . . ?
C3 C2 H2A 107.2 . . ?
C1 C2 H2A 107.2 . . ?
C3 C2 H2B 107.2 . . ?
C1 C2 H2B 107.2 . . ?
H2A C2 H2B 106.9 . . ?
C3 N1 C7 120.0 . . ?
N1 C3 C4 120.0 . . ?
N1 C3 C2 117.8(7) . . ?
C4 C3 C2 122.2(7) . . ?
C5 C4 C3 120.0 . . ?
C5 C4 H4 120.0 . . ?
C3 C4 H4 120.0 . . ?
C4 C5 C6 120.0 . . ?
C4 C5 H5 120.0 . . ?
C6 C5 H5 120.0 . . ?
C7 C6 C5 120.0 . . ?
C7 C6 H6 120.0 . . ?
C5 C6 H6 120.0 . . ?
C6 C7 N1 120.0 . . ?
C6 C7 H7 120.0 . . ?
N1 C7 H7 120.0 . . ?
O3 C8 N3 125.8(9) . . ?
O3 C8 N2 124.7(9) . . ?
N3 C8 N2 109.5(7) . . ?
N2 C9 N5 111.9(7) . . ?
N2 C9 C10 103.6(6) . . ?
N5 C9 C10 103.9(6) . . ?
N2 C9 H9 112.3 . . ?
N5 C9 H9 112.3 . . ?
C10 C9 H9 112.3 . . ?
N4 C10 N3 114.7(7) . . ?
N4 C10 C9 103.1(6) . . ?
N3 C10 C9 101.5(6) . . ?
N4 C10 H10 112.2 . . ?
N3 C10 H10 112.2 . . ?
C9 C10 H10 112.2 . . ?
O4 C11 N4 126.5(8) . . ?
O4 C11 N5 124.8(8) . . ?
N4 C11 N5 108.7(7) . . ?
N6 C12 N3 112.7(7) . . ?
N6 C12 H12A 109.1 . . ?
N3 C12 H12A 109.1 . . ?
N6 C12 H12B 109.1 . . ?
N3 C12 H12B 109.1 . . ?
H12A C12 H12B 107.8 . . ?
N9 C13 N4 113.3(7) . . ?
N9 C13 H13A 108.9 . . ?
N4 C13 H13A 108.9 . . ?
N9 C13 H13B 108.9 . . ?
N4 C13 H13B 108.9 . . ?
H13A C13 H13B 107.7 . . ?
O5 C14 N7 124.5(9) . . ?
O5 C14 N6 127.7(9) . . ?
N7 C14 N6 107.7(8) . . ?
N9 C15 N6 114.7(7) . . ?
N9 C15 C16 103.3(7) . . ?
N6 C15 C16 103.5(7) . . ?
N9 C15 H15 111.6 . . ?
N6 C15 H15 111.6 . . ?
C16 C15 H15 111.6 . . ?
N8 C16 N7 115.2(7) . . ?
N8 C16 C15 102.6(6) . . ?
N7 C16 C15 102.7(7) . . ?
N8 C16 H16 111.9 . . ?
N7 C16 H16 111.9 . . ?
C15 C16 H16 111.9 . . ?
O6 C17 N8 126.6(8) . . ?
O6 C17 N9 125.6(8) . . ?
N8 C17 N9 107.7(7) . . ?
N10 C18 N7 114.0(7) . . ?
N10 C18 H18C 108.8 . . ?
N7 C18 H18C 108.8 . . ?
N10 C18 H18D 108.8 . . ?
N7 C18 H18D 108.8 . . ?
H18C C18 H18D 107.6 . . ?
N13 C19 N8 112.8(7) . . ?
N13 C19 H19C 109.0 . . ?
N8 C19 H19C 109.0 . . ?
N13 C19 H19D 109.0 . . ?
N8 C19 H19D 109.0 . . ?
H19C C19 H19D 107.8 . . ?
O7 C20 N10 126.6(10) . . ?
O7 C20 N11 123.8(9) . . ?
N10 C20 N11 109.6(8) . . ?
N10 C21 N13 114.9(7) . . ?
N10 C21 C22 104.3(7) . . ?
N13 C21 C22 104.5(6) . . ?
N10 C21 H21 110.9 . . ?
N13 C21 H21 110.9 . . ?
C22 C21 H21 110.9 . . ?
N11 C22 N12 114.0(8) . . ?
N11 C22 C21 102.8(7) . . ?
N12 C22 C21 103.0(7) . . ?
N11 C22 H22 112.1 . . ?
N12 C22 H22 112.1 . . ?
C21 C22 H22 112.1 . . ?
O8 C23 N13 127.4(9) . . ?
O8 C23 N12 124.4(8) . . ?
N13 C23 N12 108.2(7) . . ?
N11 C24 N14 114.0(8) . . ?
N11 C24 H24A 108.7 . . ?
N14 C24 H24A 108.7 . . ?
N11 C24 H24B 108.7 . . ?
N14 C24 H24B 108.7 . . ?
H24A C24 H24B 107.6 . . ?
N17 C25 N12 113.2(7) . . ?
N17 C25 H25A 108.9 . . ?
N12 C25 H25A 108.9 . . ?
N17 C25 H25B 108.9 . . ?
N12 C25 H25B 108.9 . . ?
H25A C25 H25B 107.7 . . ?
O9 C26 N14 123.5(9) . . ?
O9 C26 N15 127.3(10) . . ?
N14 C26 N15 109.1(8) . . ?
N14 C27 N17 115.6(8) . . ?
N14 C27 C28 103.5(7) . . ?
N17 C27 C28 103.1(7) . . ?
N14 C27 H27 111.3 . . ?
N17 C27 H27 111.3 . . ?
C28 C27 H27 111.4 . . ?
N16 C28 N15 114.3(7) . . ?
N16 C28 C27 103.3(7) . . ?
N15 C28 C27 102.7(7) . . ?
N16 C28 H28 112.0 . . ?
N15 C28 H28 112.0 . . ?
C27 C28 H28 112.0 . . ?
O10 C29 N16 127.2(9) . . ?
O10 C29 N17 125.3(9) . . ?
N16 C29 N17 107.5(8) . . ?
N18 C30 N15 115.5(8) . . ?
N18 C30 H30A 108.4 . . ?
N15 C30 H30A 108.4 . . ?
N18 C30 H30B 108.4 . . ?
N15 C30 H30B 108.4 . . ?
H30A C30 H30B 107.5 . . ?
N21 C31 N16 112.6(7) . . ?
N21 C31 H31A 109.1 . . ?
N16 C31 H31A 109.1 . . ?
N21 C31 H31B 109.1 . . ?
N16 C31 H31B 109.1 . . ?
H31A C31 H31B 107.8 . . ?
O11 C32 N19 126.7(10) . . ?
O11 C32 N18 125.6(9) . . ?
N19 C32 N18 107.7(8) . . ?
N21 C33 N18 113.0(8) . . ?
N21 C33 C34 102.7(7) . . ?
N18 C33 C34 103.2(7) . . ?
N21 C33 H33 112.4 . . ?
N18 C33 H33 112.4 . . ?
C34 C33 H33 112.4 . . ?
N20 C34 N19 114.2(8) . . ?
N20 C34 C33 103.0(7) . . ?
N19 C34 C33 103.6(7) . . ?
N20 C34 H34 111.8 . . ?
N19 C34 H34 111.8 . . ?
C33 C34 H34 111.8 . . ?
O12 C35 N20 125.3(9) . . ?
O12 C35 N21 126.9(9) . . ?
N20 C35 N21 107.9(8) . . ?
N22 C36 N19 115.9(8) . . ?
N22 C36 H36A 108.3 . . ?
N19 C36 H36A 108.3 . . ?
N22 C36 H36B 108.3 . . ?
N19 C36 H36B 108.3 . . ?
H36A C36 H36B 107.4 . . ?
N25 C37 N20 113.4(7) . . ?
N25 C37 H37A 108.9 . . ?
N20 C37 H37A 108.9 . . ?
N25 C37 H37B 108.9 . . ?
N20 C37 H37B 108.9 . . ?
H37A C37 H37B 107.7 . . ?
O13 C38 N22 125.1(11) . . ?
O13 C38 N23 125.1(10) . . ?
N22 C38 N23 109.8(8) . . ?
N22 C39 N25 113.6(7) . . ?
N22 C39 C40 102.8(7) . . ?
N25 C39 C40 102.2(7) . . ?
N22 C39 H39 112.5 . . ?
N25 C39 H39 112.5 . . ?
C40 C39 H39 112.5 . . ?
N24 C40 N23 115.4(7) . . ?
N24 C40 C39 103.8(6) . . ?
N23 C40 C39 103.8(7) . . ?
N24 C40 H40 111.1 . . ?
N23 C40 H40 111.1 . . ?
C39 C40 H40 111.1 . . ?
O14 C41 N24 125.1(8) . . ?
O14 C41 N25 126.9(8) . . ?
N24 C41 N25 108.0(7) . . ?
N2 C42 N23 112.8(10) . . ?
N2 C42 H42A 109.0 . . ?
N23 C42 H42A 109.0 . . ?
N2 C42 H42B 109.0 . . ?
N23 C42 H42B 109.0 . . ?
H42A C42 H42B 107.8 . . ?
N5 C43 N24 112.4(6) . . ?
N5 C43 H43A 109.1 . . ?
N24 C43 H43A 109.1 . . ?
N5 C43 H43B 109.1 . . ?
N24 C43 H43B 109.1 . . ?
H43A C43 H43B 107.9 . . ?

loop_
_geom_bond_atom_site_label_1
_geom_bond_atom_site_label_2
_geom_bond_distance
_geom_bond_site_symmetry_2
_geom_bond_publ_flag
Eu O20 2.360(16) . ?
Eu O19 2.384(8) . ?
Eu O18 2.400(9) . ?
Eu O3 2.444(6) . ?
Eu O22 2.442(9) . ?
Eu O21 2.446(7) . ?
Eu O1 2.484(7) . ?
Eu O16 2.529(9) . ?
Eu O15 2.627(10) . ?
O1 C1 1.227(13) . ?
O2 C1 1.264(13) . ?
O3 C8 1.248(10) . ?
O4 C11 1.226(10) . ?
O5 C14 1.207(12) . ?
O6 C17 1.218(10) . ?
O7 C20 1.258(12) . ?
O8 C23 1.212(10) . ?
O9 C26 1.223(11) . ?
O10 C29 1.218(12) . ?
O11 C32 1.197(13) . ?
O12 C35 1.225(11) . ?
O13 C38 1.233(12) . ?
O14 C41 1.217(10) . ?
O15 N26 1.256(8) . ?
O16 N26 1.232(8) . ?
O17 N26 1.241(8) . ?
O18 H18A 0.9181 . ?
O18 H18B 0.9047 . ?
O19 H19A 0.9006 . ?
O19 H19B 0.8628 . ?
O20 H20A 0.8104 . ?
O20 H20B 1.0316 . ?
O21 H21A 0.8564 . ?
O21 H21B 0.8718 . ?
O22 H22A 0.8729 . ?
O22 H22B 0.9702 . ?
O23 N27 1.206(13) . ?
O24 N27 1.257(13) . ?
O25 N27 1.277(12) . ?
N2 C8 1.355(12) . ?
N2 C42 1.457(14) . ?
N2 C9 1.457(11) . ?
N3 C8 1.315(12) . ?
N3 C10 1.450(10) . ?
N3 C12 1.456(11) . ?
N4 C11 1.361(11) . ?
N4 C10 1.444(11) . ?
N4 C13 1.459(10) . ?
N5 C11 1.383(11) . ?
N5 C43 1.443(10) . ?
N5 C9 1.466(10) . ?
N6 C14 1.376(13) . ?
N6 C12 1.451(12) . ?
N6 C15 1.468(11) . ?
N7 C14 1.377(12) . ?
N7 C16 1.438(11) . ?
N7 C18 1.452(11) . ?
N8 C17 1.366(11) . ?
N8 C16 1.436(10) . ?
N8 C19 1.455(11) . ?
N9 C17 1.370(11) . ?
N9 C15 1.435(10) . ?
N9 C13 1.451(11) . ?
N10 C20 1.348(13) . ?
N10 C21 1.426(11) . ?
N10 C18 1.453(11) . ?
N11 C20 1.368(13) . ?
N11 C24 1.434(13) . ?
N11 C22 1.451(12) . ?
N12 C23 1.392(12) . ?
N12 C25 1.446(11) . ?
N12 C22 1.457(11) . ?
N13 C23 1.371(11) . ?
N13 C19 1.424(12) . ?
N13 C21 1.451(10) . ?
N14 C26 1.345(13) . ?
N14 C27 1.445(11) . ?
N14 C24 1.456(13) . ?
N15 C26 1.362(13) . ?
N15 C30 1.448(13) . ?
N15 C28 1.460(11) . ?
N16 C29 1.360(12) . ?
N16 C28 1.440(11) . ?
N16 C31 1.443(12) . ?
N17 C29 1.377(12) . ?
N17 C25 1.430(12) . ?
N17 C27 1.450(12) . ?
N18 C32 1.378(14) . ?
N18 C30 1.429(12) . ?
N18 C33 1.481(12) . ?
N19 C32 1.382(13) . ?
N19 C36 1.435(12) . ?
N19 C34 1.471(13) . ?
N20 C35 1.346(12) . ?
N20 C34 1.433(11) . ?
N20 C37 1.452(11) . ?
N21 C35 1.358(12) . ?
N21 C31 1.446(11) . ?
N21 C33 1.448(12) . ?
N22 C38 1.353(13) . ?
N22 C36 1.429(13) . ?
N22 C39 1.448(10) . ?
N23 C38 1.376(15) . ?
N23 C40 1.445(11) . ?
N23 C42 1.457(15) . ?
N24 C41 1.367(11) . ?
N24 C40 1.423(10) . ?
N24 C43 1.456(11) . ?
N25 C41 1.373(12) . ?
N25 C37 1.448(11) . ?
N25 C39 1.454(10) . ?
C1 C2 1.517(17) . ?
C2 C3 1.487(16) . ?
C2 H2A 0.9700 . ?
C2 H2B 0.9700 . ?
N1 C3 1.3900 . ?
N1 C7 1.3900 . ?
C3 C4 1.3900 . ?
C4 C5 1.3900 . ?
C4 H4 0.9300 . ?
C5 C6 1.3900 . ?
C5 H5 0.9300 . ?
C6 C7 1.3900 . ?
C6 H6 0.9300 . ?
C7 H7 0.9300 . ?
C9 C10 1.549(11) . ?
C9 H9 0.9800 . ?
C10 H10 0.9800 . ?
C12 H12A 0.9700 . ?
C12 H12B 0.9700 . ?
C13 H13A 0.9700 . ?
C13 H13B 0.9700 . ?
C15 C16 1.561(12) . ?
C15 H15 0.9800 . ?
C16 H16 0.9800 . ?
C18 H18C 0.9700 . ?
C18 H18D 0.9700 . ?
C19 H19C 0.9700 . ?
C19 H19D 0.9700 . ?
C21 C22 1.543(13) . ?
C21 H21 0.9800 . ?
C22 H22 0.9800 . ?
C24 H24A 0.9700 . ?
C24 H24B 0.9700 . ?
C25 H25A 0.9700 . ?
C25 H25B 0.9700 . ?
C27 C28 1.548(13) . ?
C27 H27 0.9800 . ?
C28 H28 0.9800 . ?
C30 H30A 0.9700 . ?
C30 H30B 0.9700 . ?
C31 H31A 0.9700 . ?
C31 H31B 0.9700 . ?
C33 C34 1.542(13) . ?
C33 H33 0.9800 . ?
C34 H34 0.9800 . ?
C36 H36A 0.9700 . ?
C36 H36B 0.9700 . ?
C37 H37A 0.9700 . ?
C37 H37B 0.9700 . ?
C39 C40 1.569(12) . ?
C39 H39 0.9800 . ?
C40 H40 0.9800 . ?
C42 H42A 0.9700 . ?
C42 H42B 0.9700 . ?
C43 H43A 0.9700 . ?
C43 H43B 0.9700 . ?

loop_
_geom_hbond_atom_site_label_D
_geom_hbond_atom_site_label_H
_geom_hbond_atom_site_label_A
_geom_hbond_distance_DH
_geom_hbond_distance_HA
_geom_hbond_distance_DA
_geom_hbond_angle_DHA
_geom_hbond_site_symmetry_A
O18 H18A O2 0.92 1.73 2.492(13) 138.6 .
O18 H18B O12 0.90 1.78 2.632(9) 155.6 1_655
O19 H19A O5 0.90 1.84 2.695(11) 157.8 .
O19 H19B O28 0.86 1.86 2.691(11) 160.2 .
O20 H20A O29 0.81 2.22 2.73(2) 121.3 .
O20 H20B O34 1.03 1.80 2.62(2) 133.7 .
O21 H21A O14 0.86 1.96 2.785(9) 163.0 1_655
O21 H21B O23 0.87 1.90 2.772(12) 172.9 .
O22 H22A O29 0.87 2.56 3.302(19) 143.1 .
